data_1568606
loop_
_publ_author_name
'Ye, Dongnai'
'Liu, Lei'
'Zhang, Yujie'
'Qiu, Jiabin'
'Tan, Zhirong'
'Xing, Yuqin'
'Liu, Shiyong'

_publ_section_title
;
 Tunable Donor--Acceptor Linear Conjugated Polymers Involving
 Cyanostyrylthiophene Linkages for Visible-Light-Driven Hydrogen
 Production
;
_journal_issue 5
_journal_name_full Molecules
_journal_page_first 2203
_journal_paper_doi 10.3390/molecules28052203
_journal_volume 28
_journal_year 2023
_chemical_formula_moiety 'C13 H8 Br N S'
_chemical_formula_sum 'C13 H8 Br N S'
_chemical_formula_weight 290.17
_space_group_crystal_system monoclinic
_space_group_IT_number 14
_space_group_name_Hall '-P 2yn'
_space_group_name_H-M_alt 'P 1 21/n 1'
_atom_sites_solution_hydrogens geom
_atom_sites_solution_primary iterative
_audit_creation_date 2022-08-19
_audit_creation_method
;
Olex2 1.5-alpha
(compiled 2021.08.20 svn.r13c46975 for OlexSys, GUI svn.r6392)
;
_cell_angle_alpha 90
_cell_angle_beta 96.409(9)
_cell_angle_gamma 90
_cell_formula_units_Z 4
_cell_length_a 3.9619(4)
_cell_length_b 24.465(2)
_cell_length_c 12.6409(13)
_cell_measurement_reflns_used 2138
_cell_measurement_temperature 293(2)
_cell_measurement_theta_max 22.1730
_cell_measurement_theta_min 1.9070
_cell_volume 1217.6(2)
_computing_cell_refinement 'CrysAlisPro 1.171.40.60a (Rigaku OD, 2019)'
_computing_data_collection 'CrysAlisPro 1.171.40.60a (Rigaku OD, 2019)'
_computing_data_reduction 'CrysAlisPro 1.171.40.60a (Rigaku OD, 2019)'
_computing_molecular_graphics 'Olex2 1.5-alpha (Dolomanov et al., 2009)'
_computing_publication_material 'Olex2 1.5-alpha (Dolomanov et al., 2009)'
_computing_structure_refinement 'SHELXL 2018/3 (Sheldrick, 2015)'
_computing_structure_solution 'olex2.solve 1.3 (Bourhis et al., 2015)'
_diffrn_ambient_temperature 293(2)
_diffrn_measured_fraction_theta_full 1.000
_diffrn_measured_fraction_theta_max 0.963
_diffrn_measurement_device_type 'multiwire proportional'
_diffrn_measurement_method 'phi and omega scans'
_diffrn_radiation_monochromator graphite
_diffrn_radiation_type MoK\a
_diffrn_radiation_wavelength 0.71073
_diffrn_reflns_av_R_equivalents 0.0429
_diffrn_reflns_av_unetI/netI 0.0838
_diffrn_reflns_Laue_measured_fraction_full 1.000
_diffrn_reflns_Laue_measured_fraction_max 0.963
_diffrn_reflns_limit_h_max 5
_diffrn_reflns_limit_h_min -5
_diffrn_reflns_limit_k_max 34
_diffrn_reflns_limit_k_min -33
_diffrn_reflns_limit_l_max 17
_diffrn_reflns_limit_l_min -17
_diffrn_reflns_number 10024
_diffrn_reflns_point_group_measured_fraction_full 1.000
_diffrn_reflns_point_group_measured_fraction_max 0.963
_diffrn_reflns_theta_full 25.242
_diffrn_reflns_theta_max 30.140
_diffrn_reflns_theta_min 1.665
_exptl_absorpt_coefficient_mu 3.517
_exptl_absorpt_correction_type none
_exptl_crystal_colour colourless
_exptl_crystal_colour_primary colourless
_exptl_crystal_density_diffrn 1.583
_exptl_crystal_description block
_exptl_crystal_F_000 576
_exptl_crystal_size_max 0.2
_exptl_crystal_size_mid 0.17
_exptl_crystal_size_min 0.15
_refine_diff_density_max 1.215
_refine_diff_density_min -0.789
_refine_diff_density_rms 0.143
_refine_ls_extinction_method none
_refine_ls_goodness_of_fit_ref 1.067
_refine_ls_hydrogen_treatment constr
_refine_ls_matrix_type full
_refine_ls_number_parameters 145
_refine_ls_number_reflns 3465
_refine_ls_number_restraints 1
_refine_ls_restrained_S_all 1.086
_refine_ls_R_factor_all 0.1821
_refine_ls_R_factor_gt 0.1027
_refine_ls_shift/su_max 0.001
_refine_ls_shift/su_mean 0.000
_refine_ls_structure_factor_coef Fsqd
_refine_ls_weighting_details 'w=1/[\s^2^(Fo^2^)+(0.1389P)^2^+2.8051P] where P=(Fo^2^+2Fc^2^)/3'
_refine_ls_weighting_scheme calc
_refine_ls_wR_factor_gt 0.2535
_refine_ls_wR_factor_ref 0.2997
_reflns_Friedel_coverage 0.000
_reflns_number_gt 1832
_reflns_number_total 3465
_reflns_threshold_expression 'I > 2\s(I)'
_cod_data_source_file CST-BP.cif
_cod_data_source_block 1
_cod_database_code 1568606
_shelx_shelxl_version_number 2018/3
_shelx_space_group_comment
;
The symmetry employed for this shelxl refinement is uniquely defined
by the following loop, which should always be used as a source of
symmetry information in preference to the above space-group names.
They are only intended as comments.
;
_shelx_estimated_absorpt_t_max 0.621
_shelx_estimated_absorpt_t_min 0.540
_olex2_refinement_description
;
1. Restrained distances
 C2-C3
 1.3 with sigma of 0.01
2.a Aromatic/amide H refined with riding coordinates:
 C2(H2), C7(H7), C8(H8), C9(H9), C11(H11), C12(H12), C13(H13), C14(H14)
;
_olex2_submission_special_instructions 'No special instructions were received'

loop_
_space_group_symop_operation_xyz
'x, y, z'
'-x+1/2, y+1/2, -z+1/2'
'-x, -y, -z'
'x-1/2, -y-1/2, z-1/2'

loop_
_atom_site_label
_atom_site_type_symbol
_atom_site_fract_x
_atom_site_fract_y
_atom_site_fract_z
_atom_site_U_iso_or_equiv
_atom_site_adp_type
_atom_site_occupancy
_atom_site_site_symmetry_order
_atom_site_calc_flag
_atom_site_refinement_flags_posn
_atom_site_refinement_flags_adp
_atom_site_refinement_flags_occupancy
_atom_site_disorder_assembly
_atom_site_disorder_group
Br1 Br 1.1622(2) 1.00209(3) 0.31799(8) 0.0659(4) Uani 1 1 d . . . . .
S1 S 0.7570(6) 0.64787(10) 0.54340(18) 0.0650(7) Uani 1 1 d . . . . .
C2 C 0.9222(16) 0.6124(2) 0.3546(5) 0.0346(14) Uani 1 1 d D . . . .
H2 H 0.981290 0.610768 0.285511 0.042 Uiso 1 1 calc R U . . .
C3 C 0.8849(18) 0.6594(3) 0.4174(5) 0.0428(16) Uani 1 1 d D . . . .
C4 C 1.0778(17) 0.9282(3) 0.3583(6) 0.0409(16) Uani 1 1 d . . . . .
C5 C 0.9698(17) 0.8201(3) 0.4130(5) 0.0385(15) Uani 1 1 d . . . . .
C6 C 0.9414(17) 0.7179(3) 0.3863(5) 0.0392(15) Uani 1 1 d . . . . .
C7 C 0.9236(18) 0.7626(3) 0.4454(5) 0.0416(16) Uani 1 1 d . . . . .
H7 H 0.876714 0.757071 0.515118 0.050 Uiso 1 1 calc R U . . .
C8 C 0.9013(19) 0.8937(3) 0.2858(6) 0.0454(17) Uani 1 1 d . . . . .
H8 H 0.816899 0.906929 0.219073 0.054 Uiso 1 1 calc R U . . .
C9 C 1.138(2) 0.8562(3) 0.4873(6) 0.0499(18) Uani 1 1 d . . . . .
H9 H 1.211030 0.843985 0.555702 0.060 Uiso 1 1 calc R U . . .
C10 C 1.048(2) 0.7218(3) 0.2782(5) 0.0456(17) Uani 1 1 d . . . . .
C11 C 0.8485(17) 0.8399(3) 0.3114(5) 0.0420(16) Uani 1 1 d . . . . .
H11 H 0.732841 0.816641 0.261622 0.050 Uiso 1 1 calc R U . . .
C12 C 1.197(2) 0.9104(3) 0.4593(6) 0.054(2) Uani 1 1 d . . . . .
H12 H 1.314634 0.934051 0.507872 0.065 Uiso 1 1 calc R U . . .
C13 C 0.844(2) 0.5660(4) 0.4253(7) 0.060(2) Uani 1 1 d . . . . .
H13 H 0.856477 0.529629 0.404558 0.072 Uiso 1 1 calc R U . . .
C14 C 0.755(2) 0.5808(4) 0.5216(7) 0.061(2) Uani 1 1 d . . . . .
H14 H 0.697842 0.555523 0.571543 0.073 Uiso 1 1 calc R U . . .
N1 N 1.142(2) 0.7229(3) 0.1985(6) 0.070(2) Uani 1 1 d . . . . .

loop_
_atom_site_aniso_label
_atom_site_aniso_U_11
_atom_site_aniso_U_22
_atom_site_aniso_U_33
_atom_site_aniso_U_23
_atom_site_aniso_U_13
_atom_site_aniso_U_12
Br1 0.0626(6) 0.0525(5) 0.0833(8) -0.0013(4) 0.0114(5) -0.0077(4)
S1 0.0656(14) 0.0766(15) 0.0544(13) 0.0106(11) 0.0142(10) -0.0015(12)
C2 0.031(3) 0.026(3) 0.049(4) 0.006(3) 0.008(3) 0.002(2)
C3 0.041(4) 0.062(4) 0.025(3) 0.009(3) 0.002(3) 0.001(3)
C4 0.031(4) 0.045(4) 0.047(4) -0.003(3) 0.008(3) 0.002(3)
C5 0.038(4) 0.049(4) 0.029(3) -0.005(3) 0.008(3) 0.000(3)
C6 0.032(3) 0.058(4) 0.027(3) 0.000(3) 0.003(3) 0.000(3)
C7 0.043(4) 0.055(4) 0.028(3) -0.002(3) 0.007(3) 0.005(3)
C8 0.045(4) 0.060(5) 0.032(4) 0.000(3) 0.003(3) 0.004(4)
C9 0.060(5) 0.060(5) 0.028(4) -0.006(3) 0.000(3) 0.005(4)
C10 0.054(4) 0.055(4) 0.030(3) -0.006(3) 0.013(3) -0.007(4)
C11 0.033(4) 0.055(4) 0.038(4) -0.008(3) 0.005(3) 0.002(3)
C12 0.050(5) 0.061(5) 0.050(5) -0.014(4) 0.000(4) 0.002(4)
C13 0.059(5) 0.053(5) 0.065(6) 0.006(4) -0.007(4) 0.006(4)
C14 0.059(5) 0.068(6) 0.055(5) 0.015(4) 0.006(4) -0.005(4)
N1 0.092(6) 0.077(5) 0.046(4) -0.007(4) 0.029(4) -0.005(4)

loop_
_atom_type_symbol
_atom_type_description
_atom_type_scat_dispersion_real
_atom_type_scat_dispersion_imag
_atom_type_scat_source
C C 0.0033 0.0016 'International Tables Vol C Tables 4.2.6.8 and 6.1.1.4'
H H 0.0000 0.0000 'International Tables Vol C Tables 4.2.6.8 and 6.1.1.4'
Br Br -0.2901 2.4595 'International Tables Vol C Tables 4.2.6.8 and 6.1.1.4'
N N 0.0061 0.0033 'International Tables Vol C Tables 4.2.6.8 and 6.1.1.4'
S S 0.1246 0.1234 'International Tables Vol C Tables 4.2.6.8 and 6.1.1.4'

loop_
_geom_angle_atom_site_label_1
_geom_angle_atom_site_label_2
_geom_angle_atom_site_label_3
_geom_angle
_geom_angle_site_symmetry_1
_geom_angle_site_symmetry_3
_geom_angle_publ_flag
C14 S1 C3 90.2(4) . . ?
C3 C2 H2 128.1 . . ?
C3 C2 C13 103.9(6) . . ?
C13 C2 H2 128.1 . . ?
C2 C3 S1 116.1(5) . . ?
C2 C3 C6 126.6(6) . . ?
C6 C3 S1 117.2(5) . . ?
C8 C4 Br1 119.4(6) . . ?
C8 C4 C12 121.2(7) . . ?
C12 C4 Br1 119.4(6) . . ?
C9 C5 C7 118.5(6) . . ?
C9 C5 C11 119.0(7) . . ?
C11 C5 C7 122.5(6) . . ?
C7 C6 C3 127.9(6) . . ?
C7 C6 C10 120.4(7) . . ?
C10 C6 C3 111.6(6) . . ?
C5 C7 H7 116.3 . . ?
C6 C7 C5 127.4(6) . . ?
C6 C7 H7 116.3 . . ?
C4 C8 H8 119.7 . . ?
C4 C8 C11 120.5(7) . . ?
C11 C8 H8 119.7 . . ?
C5 C9 H9 119.7 . . ?
C12 C9 C5 120.5(7) . . ?
C12 C9 H9 119.7 . . ?
N1 C10 C6 176.3(9) . . ?
C5 C11 H11 120.1 . . ?
C8 C11 C5 119.8(6) . . ?
C8 C11 H11 120.1 . . ?
C4 C12 C9 118.8(7) . . ?
C4 C12 H12 120.6 . . ?
C9 C12 H12 120.6 . . ?
C2 C13 H13 122.4 . . ?
C14 C13 C2 115.1(8) . . ?
C14 C13 H13 122.4 . . ?
S1 C14 H14 122.7 . . ?
C13 C14 S1 114.6(7) . . ?
C13 C14 H14 122.7 . . ?

loop_
_geom_bond_atom_site_label_1
_geom_bond_atom_site_label_2
_geom_bond_distance
_geom_bond_site_symmetry_2
_geom_bond_publ_flag
Br1 C4 1.918(7) . ?
S1 C3 1.747(7) . ?
S1 C14 1.664(10) . ?
C2 H2 0.9300 . ?
C2 C3 1.413(7) . ?
C2 C13 1.499(10) . ?
C3 C6 1.509(10) . ?
C4 C8 1.376(10) . ?
C4 C12 1.382(10) . ?
C5 C7 1.484(10) . ?
C5 C9 1.401(10) . ?
C5 C11 1.405(9) . ?
C6 C7 1.330(10) . ?
C6 C10 1.478(9) . ?
C7 H7 0.9300 . ?
C8 H8 0.9300 . ?
C8 C11 1.379(10) . ?
C9 H9 0.9300 . ?
C9 C12 1.399(12) . ?
C10 N1 1.113(9) . ?
C11 H11 0.9300 . ?
C12 H12 0.9300 . ?
C13 H13 0.9300 . ?
C13 C14 1.354(11) . ?
C14 H14 0.9300 . ?

loop_
_geom_torsion_atom_site_label_1
_geom_torsion_atom_site_label_2
_geom_torsion_atom_site_label_3
_geom_torsion_atom_site_label_4
_geom_torsion
_geom_torsion_site_symmetry_1
_geom_torsion_site_symmetry_2
_geom_torsion_site_symmetry_3
_geom_torsion_site_symmetry_4
_geom_torsion_publ_flag
Br1 C4 C8 C11 177.5(5) . . . . ?
Br1 C4 C12 C9 -179.1(6) . . . . ?
S1 C3 C6 C7 3.9(10) . . . . ?
S1 C3 C6 C10 -180.0(5) . . . . ?
C2 C3 C6 C7 -176.6(7) . . . . ?
C2 C3 C6 C10 -0.5(10) . . . . ?
C2 C13 C14 S1 -1.1(10) . . . . ?
C3 S1 C14 C13 -0.1(7) . . . . ?
C3 C2 C13 C14 1.9(9) . . . . ?
C3 C6 C7 C5 -178.1(7) . . . . ?
C4 C8 C11 C5 1.3(10) . . . . ?
C5 C9 C12 C4 1.9(12) . . . . ?
C7 C5 C9 C12 178.0(7) . . . . ?
C7 C5 C11 C8 -179.6(7) . . . . ?
C8 C4 C12 C9 0.5(11) . . . . ?
C9 C5 C7 C6 -142.3(8) . . . . ?
C9 C5 C11 C8 1.1(10) . . . . ?
C10 C6 C7 C5 6.1(12) . . . . ?
C11 C5 C7 C6 38.3(11) . . . . ?
C11 C5 C9 C12 -2.7(11) . . . . ?
C12 C4 C8 C11 -2.1(11) . . . . ?
C13 C2 C3 S1 -2.0(7) . . . . ?
C13 C2 C3 C6 178.5(7) . . . . ?
C14 S1 C3 C2 1.4(6) . . . . ?
C14 S1 C3 C6 -179.1(6) . . . . ?
